data_7105135
loop_
_publ_author_name
'Tiong, Pei-Jen'
'Schofield, A Daniel'
'Selby, Jonathan D'
'Nova, Ainara'
'Clot, Eric'
'Mountford, Philip'

_publ_section_title
;
 Single and double substrate insertion into the Ti=N(alpha) bonds of
 terminal titanium hydrazides.
;
_journal_issue 1
_journal_name_full 'Chemical communications (Cambridge, England)'
_journal_page_first 85
_journal_page_last 87
_journal_paper_doi 10.1039/b920090h
_journal_volume 46
_journal_year 2009
_chemical_formula_moiety 'C35 H44 F5 N7 Si2 Ti1'
_chemical_formula_sum 'C35 H44 F5 N7 Si2 Ti'
_chemical_formula_weight 761.84
_chemical_name_systematic
;
Ti(N2NMe){NC(ArF)NNPh2}(py)
;
_space_group_IT_number 14
_symmetry_cell_setting monoclinic
_symmetry_space_group_name_Hall '-P 2yn'
_symmetry_space_group_name_H-M 'P 1 21/n 1'
_atom_sites_solution_hydrogens geom
_atom_sites_solution_primary direct
_atom_sites_solution_secondary difmap
_audit_creation_method CRYSTALS_ver_12.86
_cell_angle_alpha 90
_cell_angle_beta 93.8645(6)
_cell_angle_gamma 90
_cell_formula_units_Z 4
_cell_length_a 13.7067(2)
_cell_length_b 18.2074(2)
_cell_length_c 15.3084(2)
_cell_measurement_reflns_used 8820
_cell_measurement_temperature 150
_cell_measurement_theta_max 27
_cell_measurement_theta_min 5
_cell_volume 3811.73(9)
_computing_cell_refinement 'DENZO/SCALEPACK (Otwinowski & Minor, 1997)'
_computing_data_collection 'COLLECT (Nonius, 1997-2001).'
_computing_data_reduction 'DENZO/SCALEPACK (Otwinowski & Minor, 1997)'
_computing_molecular_graphics 'CAMERON (Watkin et al., 1996)'
_computing_publication_material 'CRYSTALS (Betteridge et al., 2003)'
_computing_structure_refinement 'CRYSTALS (Betteridge et al., 2003)'
_computing_structure_solution 'SIR92 (Altomare et al., 1994)'
_diffrn_ambient_temperature 150
_diffrn_measured_fraction_theta_full 0.992
_diffrn_measured_fraction_theta_max 0.991
_diffrn_measurement_device 'Nonius KappaCCD'
_diffrn_measurement_device_type Area
_diffrn_measurement_method \w
_diffrn_radiation_monochromator graphite
_diffrn_radiation_type 'Mo K\a'
_diffrn_radiation_wavelength 0.71073
_diffrn_reflns_av_R_equivalents 0.027
_diffrn_reflns_limit_h_max 17
_diffrn_reflns_limit_h_min -17
_diffrn_reflns_limit_k_max 23
_diffrn_reflns_limit_k_min -23
_diffrn_reflns_limit_l_max 19
_diffrn_reflns_limit_l_min -19
_diffrn_reflns_number 62187
_diffrn_reflns_theta_full 26.922
_diffrn_reflns_theta_max 27.472
_diffrn_reflns_theta_min 5.099
_diffrn_standards_number 0
_exptl_absorpt_coefficient_mu 0.347
_exptl_absorpt_correction_T_max 0.93
_exptl_absorpt_correction_T_min 0.88
_exptl_absorpt_correction_type multi-scan
_exptl_absorpt_process_details 'DENZO/SCALEPACK (Otwinowski & Minor, 1997)'
_exptl_crystal_colour orange
_exptl_crystal_density_diffrn 1.327
_exptl_crystal_density_method 'not measured'
_exptl_crystal_description block
_exptl_crystal_F_000 1592
_exptl_crystal_size_max 0.20
_exptl_crystal_size_mid 0.20
_exptl_crystal_size_min 0.20
_refine_diff_density_max 0.30
_refine_diff_density_min -0.30
_refine_ls_extinction_method None
_refine_ls_goodness_of_fit_ref 1.1133
_refine_ls_hydrogen_treatment constr
_refine_ls_matrix_type full
_refine_ls_number_parameters 451
_refine_ls_number_reflns 7207
_refine_ls_number_restraints 0
_refine_ls_R_factor_all 0.0426
_refine_ls_R_factor_gt 0.0348
_refine_ls_shift/su_max 0.000784
_refine_ls_structure_factor_coef F
_refine_ls_weighting_details
;
Method, part 1, Chebychev polynomial, (Watkin, 1994, Prince, 1982)
[weight] = 1.0/[A~0~*T~0~(x)+A~1~*T~1~(x) ... +A~n-1~]*T~n-1~(x)]
where A~i~ are the Chebychev coefficients listed below and x= Fcalc/Fmax
Method = Robust Weighting (Prince, 1982)
W = [weight] * [1-(deltaF/6*sigmaF)^2^]^2^
A~i~ are:
1.32 0.130 1.10 0.135E-01 0.277
;
_refine_ls_weighting_scheme calc
_refine_ls_wR_factor_all 0.0397
_refine_ls_wR_factor_gt 0.0343
_refine_ls_wR_factor_ref 0.0335
_reflns_limit_h_max 17
_reflns_limit_h_min -17
_reflns_limit_k_max 23
_reflns_limit_k_min 0
_reflns_limit_l_max 19
_reflns_limit_l_min 0
_reflns_number_gt 7532
_reflns_number_total 8662
_reflns_threshold_expression I>2.0\s(I)
_oxford_diffrn_Wilson_B_factor 2.44
_oxford_diffrn_Wilson_scale 1.69
_oxford_refine_ls_r_factor_ref 0.0329
_oxford_refine_ls_scale 0.7899(7)
_oxford_reflns_number_all 8662
_oxford_reflns_threshold_expression_ref I>3.0\s(I)
_cod_data_source_file b920090h.txt
_cod_data_source_block Compound_7
_cod_depositor_comments
;
The following automatic conversions were performed:
'_symmetry_cell_setting' value 'Monoclinic' changed to 'monoclinic'
according to '/home/saulius/struct/CIF-dictionaries/cif_core.dic'
dictionary named 'cif_core.dic' version 2.4.1 from 2010-06-29.

Automatic conversion script
Id: cif_fix_enum 1527 2010-12-29 10:47:43Z saulius 
;
_cod_original_sg_symbol_H-M 'P 1 21/n 1 '
_cod_original_formula_sum 'C35 H44 F5 N7 Si2 Ti1'
_cod_database_code 7105135

loop_
_symmetry_equiv_pos_as_xyz
x,y,z
-x,-y,-z
-x+1/2,y+1/2,-z+1/2
x+1/2,-y+1/2,z+1/2

loop_
_atom_site_label
_atom_site_type_symbol
_atom_site_fract_x
_atom_site_fract_y
_atom_site_fract_z
_atom_site_U_iso_or_equiv
_atom_site_occupancy
_atom_site_adp_type
_atom_site_refinement_flags_posn
_atom_site_refinement_flags_adp
_atom_site_refinement_flags_occupancy
_atom_site_disorder_assembly
_atom_site_disorder_group
_oxford_atom_site_special_shape
_atom_site_attached_hydrogens
Ti1 Ti 0.139217(16) 0.582445(12) 0.231009(15) 0.0255 1.0000 Uani . . . . . . .
N1 N 0.08346(8) 0.65995(6) 0.27817(7) 0.0282 1.0000 Uani . . . . . . .
N2 N 0.05087(8) 0.77732(6) 0.32733(8) 0.0301 1.0000 Uani . . . . . . .
N3 N -0.01665(8) 0.81625(6) 0.37874(7) 0.0299 1.0000 Uani . . . . . . .
N4 N 0.14401(9) 0.61122(6) 0.10770(8) 0.0315 1.0000 Uani . . . . . . .
N5 N 0.25605(8) 0.56367(6) 0.30929(8) 0.0339 1.0000 Uani . . . . . . .
N6 N 0.20019(8) 0.47606(6) 0.17060(8) 0.0336 1.0000 Uani . . . . . . .
N7 N 0.01120(8) 0.51327(6) 0.24970(7) 0.0301 1.0000 Uani . . . . . . .
C1 C 0.02718(9) 0.70811(7) 0.31750(8) 0.0267 1.0000 Uani . . . . . . .
C2 C -0.06654(9) 0.67738(7) 0.34978(9) 0.0281 1.0000 Uani . . . . . . .
C3 C -0.15811(10) 0.69933(7) 0.31417(9) 0.0296 1.0000 Uani . . . . . . .
C4 C -0.24356(10) 0.66964(8) 0.34120(9) 0.0334 1.0000 Uani . . . . . . .
C5 C -0.24066(10) 0.61711(9) 0.40563(10) 0.0371 1.0000 Uani . . . . . . .
C6 C -0.15129(11) 0.59417(8) 0.44252(10) 0.0380 1.0000 Uani . . . . . . .
C7 C -0.06659(10) 0.62421(8) 0.41389(9) 0.0330 1.0000 Uani . . . . . . .
C8 C -0.00406(10) 0.80389(7) 0.47086(9) 0.0306 1.0000 Uani . . . . . . .
C9 C -0.08604(11) 0.80513(10) 0.51922(10) 0.0436 1.0000 Uani . . . . . . .
C10 C -0.07711(14) 0.79357(11) 0.60898(11) 0.0530 1.0000 Uani . . . . . . .
C11 C 0.01335(14) 0.77813(10) 0.65034(11) 0.0492 1.0000 Uani . . . . . . .
C12 C 0.09451(13) 0.77548(9) 0.60223(11) 0.0467 1.0000 Uani . . . . . . .
C13 C 0.08691(11) 0.78896(8) 0.51232(10) 0.0373 1.0000 Uani . . . . . . .
C14 C -0.03967(9) 0.88700(7) 0.34665(9) 0.0298 1.0000 Uani . . . . . . .
C15 C -0.05483(11) 0.94638(8) 0.40223(11) 0.0368 1.0000 Uani . . . . . . .
C16 C -0.07890(11) 1.01501(8) 0.36712(12) 0.0438 1.0000 Uani . . . . . . .
C17 C -0.08865(11) 1.02573(8) 0.27767(12) 0.0443 1.0000 Uani . . . . . . .
C18 C -0.07380(11) 0.96702(9) 0.22237(11) 0.0406 1.0000 Uani . . . . . . .
C19 C -0.04904(10) 0.89818(8) 0.25588(10) 0.0347 1.0000 Uani . . . . . . .
C20 C 0.19896(13) 0.56381(9) 0.05057(11) 0.0435 1.0000 Uani . . . . . . .
C21 C 0.26084(12) 0.51018(9) 0.10588(12) 0.0439 1.0000 Uani . . . . . . .
C22 C 0.31665(12) 0.49754(9) 0.29642(13) 0.0478 1.0000 Uani . . . . . . .
C23 C 0.25976(12) 0.44009(8) 0.24237(12) 0.0429 1.0000 Uani . . . . . . .
C24 C 0.13336(12) 0.42226(8) 0.12660(11) 0.0413 1.0000 Uani . . . . . . .
C25 C 0.15258(13) 0.77642(8) 0.10674(12) 0.0452 1.0000 Uani . . . . . . .
C26 C 0.10207(13) 0.68947(10) -0.05947(11) 0.0480 1.0000 Uani . . . . . . .
C27 C -0.04137(11) 0.69814(9) 0.07885(10) 0.0413 1.0000 Uani . . . . . . .
C28 C 0.44084(12) 0.60387(11) 0.41077(15) 0.0601 1.0000 Uani . . . . . . .
C29 C 0.25080(13) 0.62314(10) 0.49246(11) 0.0476 1.0000 Uani . . . . . . .
C30 C 0.30458(13) 0.72258(9) 0.34554(11) 0.0428 1.0000 Uani . . . . . . .
C31 C -0.07006(10) 0.51982(9) 0.19617(10) 0.0372 1.0000 Uani . . . . . . .
C32 C -0.15415(12) 0.48040(11) 0.20815(12) 0.0496 1.0000 Uani . . . . . . .
C33 C -0.15543(14) 0.43226(11) 0.27750(13) 0.0542 1.0000 Uani . . . . . . .
C34 C -0.07302(15) 0.42517(10) 0.33259(12) 0.0524 1.0000 Uani . . . . . . .
C35 C 0.00896(12) 0.46651(9) 0.31711(11) 0.0420 1.0000 Uani . . . . . . .
F1 F -0.16597(6) 0.75063(5) 0.25122(6) 0.0376 1.0000 Uani . . . . . . .
F2 F -0.33011(6) 0.69187(5) 0.30379(6) 0.0437 1.0000 Uani . . . . . . .
F3 F -0.32316(7) 0.58787(6) 0.43250(7) 0.0517 1.0000 Uani . . . . . . .
F4 F -0.14733(8) 0.54316(6) 0.50583(7) 0.0570 1.0000 Uani . . . . . . .
F5 F 0.01851(6) 0.59999(5) 0.45270(6) 0.0439 1.0000 Uani . . . . . . .
Si1 Si 0.09221(3) 0.69122(2) 0.06222(3) 0.0334 1.0000 Uani . . . . . . .
Si2 Si 0.30840(3) 0.62587(2) 0.38591(3) 0.0307 1.0000 Uani . . . . . . .
H91 H -0.1487 0.8139 0.4907 0.0523 1.0000 Uiso R . . . . . .
H101 H -0.1332 0.7963 0.6421 0.0639 1.0000 Uiso R . . . . . .
H111 H 0.0194 0.7694 0.7116 0.0589 1.0000 Uiso R . . . . . .
H121 H 0.1565 0.7643 0.6306 0.0554 1.0000 Uiso R . . . . . .
H131 H 0.1435 0.7879 0.4798 0.0446 1.0000 Uiso R . . . . . .
H151 H -0.0487 0.9398 0.4639 0.0440 1.0000 Uiso R . . . . . .
H161 H -0.0888 1.0551 0.4052 0.0523 1.0000 Uiso R . . . . . .
H171 H -0.1053 1.0728 0.2543 0.0527 1.0000 Uiso R . . . . . .
H181 H -0.0807 0.9740 0.1608 0.0485 1.0000 Uiso R . . . . . .
H191 H -0.0384 0.8586 0.2173 0.0417 1.0000 Uiso R . . . . . .
H201 H 0.2400 0.5933 0.0173 0.0531 1.0000 Uiso R . . . . . .
H202 H 0.1544 0.5374 0.0121 0.0531 1.0000 Uiso R . . . . . .
H211 H 0.3139 0.5356 0.1354 0.0533 1.0000 Uiso R . . . . . .
H212 H 0.2854 0.4732 0.0694 0.0533 1.0000 Uiso R . . . . . .
H221 H 0.3727 0.5113 0.2670 0.0564 1.0000 Uiso R . . . . . .
H222 H 0.3367 0.4773 0.3520 0.0564 1.0000 Uiso R . . . . . .
H231 H 0.2181 0.4141 0.2787 0.0509 1.0000 Uiso R . . . . . .
H232 H 0.3041 0.4067 0.2184 0.0509 1.0000 Uiso R . . . . . .
H241 H 0.0943 0.4003 0.1684 0.0494 1.0000 Uiso R . . . . . .
H242 H 0.0924 0.4464 0.0831 0.0494 1.0000 Uiso R . . . . . .
H243 H 0.1703 0.3854 0.0999 0.0494 1.0000 Uiso R . . . . . .
H251 H 0.1217 0.8182 0.0799 0.0542 1.0000 Uiso R . . . . . .
H252 H 0.1471 0.7785 0.1682 0.0542 1.0000 Uiso R . . . . . .
H253 H 0.2197 0.7759 0.0948 0.0542 1.0000 Uiso R . . . . . .
H261 H 0.0740 0.7329 -0.0846 0.0580 1.0000 Uiso R . . . . . .
H262 H 0.1690 0.6868 -0.0718 0.0580 1.0000 Uiso R . . . . . .
H263 H 0.0683 0.6478 -0.0836 0.0580 1.0000 Uiso R . . . . . .
H271 H -0.0666 0.7423 0.0532 0.0496 1.0000 Uiso R . . . . . .
H272 H -0.0508 0.6983 0.1398 0.0496 1.0000 Uiso R . . . . . .
H273 H -0.0745 0.6573 0.0520 0.0496 1.0000 Uiso R . . . . . .
H281 H 0.4685 0.6380 0.4524 0.0715 1.0000 Uiso R . . . . . .
H282 H 0.4743 0.6069 0.3585 0.0715 1.0000 Uiso R . . . . . .
H283 H 0.4469 0.5556 0.4339 0.0715 1.0000 Uiso R . . . . . .
H291 H 0.2819 0.6578 0.5314 0.0574 1.0000 Uiso R . . . . . .
H292 H 0.1833 0.6349 0.4834 0.0574 1.0000 Uiso R . . . . . .
H293 H 0.2577 0.5753 0.5169 0.0574 1.0000 Uiso R . . . . . .
H301 H 0.3338 0.7540 0.3894 0.0513 1.0000 Uiso R . . . . . .
H302 H 0.2385 0.7369 0.3325 0.0513 1.0000 Uiso R . . . . . .
H303 H 0.3394 0.7261 0.2941 0.0513 1.0000 Uiso R . . . . . .
H311 H -0.0697 0.5529 0.1482 0.0447 1.0000 Uiso R . . . . . .
H321 H -0.2104 0.4864 0.1691 0.0596 1.0000 Uiso R . . . . . .
H331 H -0.2124 0.4045 0.2869 0.0660 1.0000 Uiso R . . . . . .
H341 H -0.0721 0.3923 0.3808 0.0634 1.0000 Uiso R . . . . . .
H351 H 0.0657 0.4615 0.3558 0.0504 1.0000 Uiso R . . . . . .

loop_
_atom_site_aniso_label
_atom_site_aniso_U_11
_atom_site_aniso_U_22
_atom_site_aniso_U_33
_atom_site_aniso_U_23
_atom_site_aniso_U_13
_atom_site_aniso_U_12
Ti1 0.02440(11) 0.02049(10) 0.03116(12) -0.00249(9) -0.00187(8) 0.00134(8)
N1 0.0265(5) 0.0255(5) 0.0321(5) -0.0018(4) -0.0018(4) 0.0020(4)
N2 0.0297(5) 0.0263(5) 0.0344(6) -0.0038(4) 0.0016(4) 0.0037(4)
N3 0.0325(6) 0.0247(5) 0.0324(6) -0.0036(4) 0.0009(4) 0.0056(4)
N4 0.0355(6) 0.0257(5) 0.0337(6) -0.0026(4) 0.0045(5) 0.0006(4)
N5 0.0277(5) 0.0268(5) 0.0459(7) -0.0076(5) -0.0068(5) 0.0051(4)
N6 0.0332(6) 0.0226(5) 0.0441(7) -0.0058(5) -0.0033(5) 0.0015(4)
N7 0.0309(5) 0.0271(5) 0.0320(6) -0.0014(4) 0.0004(4) -0.0011(4)
C1 0.0260(6) 0.0257(6) 0.0277(6) -0.0006(5) -0.0034(5) 0.0034(5)
C2 0.0269(6) 0.0253(6) 0.0315(6) -0.0056(5) -0.0024(5) 0.0017(5)
C3 0.0297(6) 0.0261(6) 0.0323(6) -0.0048(5) -0.0030(5) 0.0038(5)
C4 0.0249(6) 0.0353(7) 0.0390(7) -0.0116(6) -0.0051(5) 0.0037(5)
C5 0.0303(7) 0.0427(8) 0.0384(7) -0.0084(6) 0.0036(6) -0.0083(6)
C6 0.0405(8) 0.0383(8) 0.0345(7) 0.0045(6) -0.0017(6) -0.0081(6)
C7 0.0294(6) 0.0332(7) 0.0354(7) -0.0004(6) -0.0058(5) 0.0010(5)
C8 0.0357(7) 0.0224(6) 0.0330(7) -0.0033(5) -0.0017(5) -0.0001(5)
C9 0.0347(7) 0.0561(10) 0.0398(8) -0.0057(7) 0.0004(6) -0.0038(7)
C10 0.0491(9) 0.0701(12) 0.0405(9) -0.0062(8) 0.0084(7) -0.0138(8)
C11 0.0626(11) 0.0493(9) 0.0351(8) 0.0019(7) -0.0017(7) -0.0093(8)
C12 0.0521(9) 0.0433(8) 0.0428(8) -0.0015(7) -0.0121(7) 0.0070(7)
C13 0.0363(7) 0.0355(7) 0.0394(8) -0.0031(6) -0.0020(6) 0.0052(6)
C14 0.0255(6) 0.0237(6) 0.0398(7) -0.0015(5) -0.0015(5) 0.0009(5)
C15 0.0369(7) 0.0284(6) 0.0442(8) -0.0058(6) -0.0032(6) 0.0042(6)
C16 0.0405(8) 0.0271(7) 0.0629(10) -0.0072(7) -0.0029(7) 0.0061(6)
C17 0.0384(8) 0.0283(7) 0.0652(10) 0.0076(7) -0.0030(7) 0.0033(6)
C18 0.0368(8) 0.0361(7) 0.0482(9) 0.0089(6) -0.0015(6) -0.0004(6)
C19 0.0339(7) 0.0299(7) 0.0401(7) 0.0011(6) 0.0005(6) -0.0007(5)
C20 0.0543(9) 0.0340(7) 0.0442(8) -0.0032(6) 0.0181(7) 0.0011(7)
C21 0.0416(8) 0.0335(7) 0.0580(10) -0.0087(7) 0.0144(7) 0.0049(6)
C22 0.0387(8) 0.0353(8) 0.0665(11) -0.0161(7) -0.0176(7) 0.0130(6)
C23 0.0437(8) 0.0265(7) 0.0564(9) -0.0077(6) -0.0124(7) 0.0100(6)
C24 0.0443(8) 0.0284(7) 0.0499(9) -0.0108(6) -0.0057(7) -0.0001(6)
C25 0.0516(9) 0.0278(7) 0.0548(10) 0.0041(7) -0.0056(7) -0.0009(6)
C26 0.0526(9) 0.0532(10) 0.0384(8) 0.0091(7) 0.0042(7) -0.0019(8)
C27 0.0414(8) 0.0454(8) 0.0366(7) 0.0042(6) -0.0023(6) 0.0060(7)
C28 0.0349(8) 0.0626(11) 0.0800(13) -0.0346(10) -0.0172(8) 0.0095(8)
C29 0.0508(9) 0.0499(9) 0.0421(8) -0.0017(7) 0.0025(7) -0.0169(8)
C30 0.0485(9) 0.0358(8) 0.0434(8) -0.0020(6) -0.0018(7) -0.0112(6)
C31 0.0313(7) 0.0405(8) 0.0395(7) 0.0019(6) -0.0004(6) -0.0006(6)
C32 0.0315(7) 0.0618(11) 0.0553(10) -0.0065(8) 0.0012(7) -0.0063(7)
C33 0.0476(10) 0.0559(10) 0.0614(11) -0.0068(9) 0.0197(8) -0.0190(8)
C34 0.0683(12) 0.0434(9) 0.0467(9) 0.0060(7) 0.0138(8) -0.0133(8)
C35 0.0495(9) 0.0374(8) 0.0385(8) 0.0048(6) -0.0007(6) -0.0041(7)
F1 0.0347(4) 0.0346(4) 0.0422(5) 0.0043(3) -0.0071(3) 0.0058(3)
F2 0.0253(4) 0.0482(5) 0.0560(5) -0.0107(4) -0.0081(4) 0.0055(4)
F3 0.0352(5) 0.0668(6) 0.0536(6) -0.0045(5) 0.0072(4) -0.0170(4)
F4 0.0547(6) 0.0631(6) 0.0517(6) 0.0244(5) -0.0069(5) -0.0172(5)
F5 0.0335(4) 0.0469(5) 0.0495(5) 0.0142(4) -0.0110(4) 0.0018(4)
Si1 0.0384(2) 0.02831(18) 0.03331(19) 0.00255(15) 0.00062(15) -0.00087(15)
Si2 0.02541(17) 0.02875(18) 0.0372(2) -0.00542(15) -0.00329(14) 0.00000(14)

loop_
_atom_type_symbol
_atom_type_scat_dispersion_real
_atom_type_scat_dispersion_imag
_atom_type_scat_Cromer_Mann_a1
_atom_type_scat_Cromer_Mann_b1
_atom_type_scat_Cromer_Mann_a2
_atom_type_scat_Cromer_Mann_b2
_atom_type_scat_Cromer_Mann_a3
_atom_type_scat_Cromer_Mann_b3
_atom_type_scat_Cromer_Mann_a4
_atom_type_scat_Cromer_Mann_b4
_atom_type_scat_Cromer_Mann_c
_atom_type_scat_source
C 0.0033 0.0016 2.3100 20.8439 1.0200 10.2075 1.5886 0.5687 0.8650 51.6512 0.2156 'International Tables Vol C 4.2.6.8 and 6.1.1.4'
Si 0.0817 0.0704 6.2915 2.4386 3.0353 32.3337 1.9891 0.6785 1.5410 81.6937 1.1407 'International Tables Vol C 4.2.6.8 and 6.1.1.4'
F 0.0171 0.0103 3.5392 10.2825 2.6412 4.2944 1.5170 0.2615 1.0243 26.1476 0.2776 'International Tables Vol C 4.2.6.8 and 6.1.1.4'
N 0.0061 0.0033 12.2126 0.0057 3.1322 9.8933 2.0125 28.9975 1.1663 0.5826 -11.5290 'International Tables Vol C 4.2.6.8 and 6.1.1.4'
Ti 0.2776 0.4457 9.7595 7.8508 7.3558 0.5000 1.6991 35.6338 1.9021 116.1050 1.2807 'International Tables Vol C 4.2.6.8 and 6.1.1.4'
H 0.0000 0.0000 0.4930 10.5109 0.3229 26.1257 0.1402 3.1424 0.0408 57.7998 0.0030 'International Tables Vol C 4.2.6.8 and 6.1.1.4'

loop_
_geom_angle_atom_site_label_1
_geom_angle_site_symmetry_1
_geom_angle_atom_site_label_2
_geom_angle_site_symmetry_2
_geom_angle_atom_site_label_3
_geom_angle_site_symmetry_3
_geom_angle
_geom_angle_publ_flag
N1 . Ti1 . N4 . 102.78(5) yes
N1 . Ti1 . N5 . 104.19(5) yes
N4 . Ti1 . N5 . 123.64(5) yes
N1 . Ti1 . N6 . 175.33(5) yes
N4 . Ti1 . N6 . 78.69(5) yes
N5 . Ti1 . N6 . 78.32(4) yes
N1 . Ti1 . N7 . 91.90(5) yes
N4 . Ti1 . N7 . 110.93(5) yes
N5 . Ti1 . N7 . 116.53(5) yes
N6 . Ti1 . N7 . 83.44(4) yes
Ti1 . N1 . C1 . 168.03(10) yes
N3 . N2 . C1 . 111.92(11) yes
N2 . N3 . C8 . 115.01(10) yes
N2 . N3 . C14 . 113.39(11) yes
C8 . N3 . C14 . 119.91(11) yes
Ti1 . N4 . C20 . 117.78(9) yes
Ti1 . N4 . Si1 . 124.55(6) yes
C20 . N4 . Si1 . 117.61(10) yes
Ti1 . N5 . C22 . 120.06(9) yes
Ti1 . N5 . Si2 . 125.24(6) yes
C22 . N5 . Si2 . 113.99(9) yes
Ti1 . N6 . C21 . 98.64(8) yes
Ti1 . N6 . C23 . 105.60(9) yes
C21 . N6 . C23 . 112.24(12) yes
Ti1 . N6 . C24 . 120.44(9) yes
C21 . N6 . C24 . 109.56(13) yes
C23 . N6 . C24 . 109.93(11) yes
Ti1 . N7 . C31 . 120.47(10) yes
Ti1 . N7 . C35 . 121.68(10) yes
C31 . N7 . C35 . 117.74(13) yes
N1 . C1 . N2 . 122.50(12) yes
N1 . C1 . C2 . 115.62(11) yes
N2 . C1 . C2 . 121.88(11) yes
C1 . C2 . C3 . 121.88(12) yes
C1 . C2 . C7 . 122.20(11) yes
C3 . C2 . C7 . 115.88(12) yes
C2 . C3 . C4 . 122.10(13) yes
C2 . C3 . F1 . 120.51(12) yes
C4 . C3 . F1 . 117.39(12) yes
C3 . C4 . C5 . 120.33(12) yes
C3 . C4 . F2 . 119.82(13) yes
C5 . C4 . F2 . 119.86(13) yes
C4 . C5 . C6 . 119.17(13) yes
C4 . C5 . F3 . 120.90(13) yes
C6 . C5 . F3 . 119.93(14) yes
C5 . C6 . C7 . 119.52(14) yes
C5 . C6 . F4 . 119.84(13) yes
C7 . C6 . F4 . 120.64(13) yes
C6 . C7 . C2 . 123.00(13) yes
C6 . C7 . F5 . 116.86(13) yes
C2 . C7 . F5 . 120.14(12) yes
N3 . C8 . C9 . 118.46(13) yes
N3 . C8 . C13 . 121.88(13) yes
C9 . C8 . C13 . 119.64(14) yes
C8 . C9 . C10 . 120.38(15) yes
C8 . C9 . H91 . 119.8 no
C10 . C9 . H91 . 119.8 no
C9 . C10 . C11 . 120.06(16) yes
C9 . C10 . H101 . 120.0 no
C11 . C10 . H101 . 120.0 no
C10 . C11 . C12 . 119.64(16) yes
C10 . C11 . H111 . 120.2 no
C12 . C11 . H111 . 120.2 no
C11 . C12 . C13 . 120.84(15) yes
C11 . C12 . H121 . 119.6 no
C13 . C12 . H121 . 119.6 no
C12 . C13 . C8 . 119.40(15) yes
C12 . C13 . H131 . 120.3 no
C8 . C13 . H131 . 120.3 no
N3 . C14 . C15 . 122.27(13) yes
N3 . C14 . C19 . 118.85(12) yes
C15 . C14 . C19 . 118.87(13) yes
C14 . C15 . C16 . 120.00(15) yes
C14 . C15 . H151 . 120.0 no
C16 . C15 . H151 . 120.0 no
C15 . C16 . C17 . 120.98(15) yes
C15 . C16 . H161 . 119.5 no
C17 . C16 . H161 . 119.5 no
C16 . C17 . C18 . 119.20(14) yes
C16 . C17 . H171 . 120.4 no
C18 . C17 . H171 . 120.4 no
C17 . C18 . C19 . 120.85(15) yes
C17 . C18 . H181 . 119.6 no
C19 . C18 . H181 . 119.6 no
C14 . C19 . C18 . 120.10(14) yes
C14 . C19 . H191 . 119.9 no
C18 . C19 . H191 . 120.0 no
N4 . C20 . C21 . 109.62(13) yes
N4 . C20 . H201 . 109.5 no
C21 . C20 . H201 . 109.5 no
N4 . C20 . H202 . 109.4 no
C21 . C20 . H202 . 109.4 no
H201 . C20 . H202 . 109.5 no
C20 . C21 . N6 . 109.14(12) yes
C20 . C21 . H211 . 109.5 no
N6 . C21 . H211 . 109.6 no
C20 . C21 . H212 . 109.6 no
N6 . C21 . H212 . 109.6 no
H211 . C21 . H212 . 109.5 no
N5 . C22 . C23 . 111.13(12) yes
N5 . C22 . H221 . 109.0 no
C23 . C22 . H221 . 109.0 no
N5 . C22 . H222 . 109.1 no
C23 . C22 . H222 . 109.1 no
H221 . C22 . H222 . 109.5 no
C22 . C23 . N6 . 109.77(12) yes
C22 . C23 . H231 . 109.4 no
N6 . C23 . H231 . 109.4 no
C22 . C23 . H232 . 109.4 no
N6 . C23 . H232 . 109.4 no
H231 . C23 . H232 . 109.5 no
N6 . C24 . H241 . 109.5 no
N6 . C24 . H242 . 109.4 no
H241 . C24 . H242 . 109.5 no
N6 . C24 . H243 . 109.5 no
H241 . C24 . H243 . 109.5 no
H242 . C24 . H243 . 109.5 no
Si1 . C25 . H251 . 109.5 no
Si1 . C25 . H252 . 109.5 no
H251 . C25 . H252 . 109.5 no
Si1 . C25 . H253 . 109.4 no
H251 . C25 . H253 . 109.5 no
H252 . C25 . H253 . 109.5 no
Si1 . C26 . H261 . 109.5 no
Si1 . C26 . H262 . 109.5 no
H261 . C26 . H262 . 109.5 no
Si1 . C26 . H263 . 109.5 no
H261 . C26 . H263 . 109.5 no
H262 . C26 . H263 . 109.5 no
Si1 . C27 . H271 . 109.5 no
Si1 . C27 . H272 . 109.5 no
H271 . C27 . H272 . 109.5 no
Si1 . C27 . H273 . 109.4 no
H271 . C27 . H273 . 109.5 no
H272 . C27 . H273 . 109.5 no
Si2 . C28 . H281 . 109.5 no
Si2 . C28 . H282 . 109.4 no
H281 . C28 . H282 . 109.5 no
Si2 . C28 . H283 . 109.5 no
H281 . C28 . H283 . 109.5 no
H282 . C28 . H283 . 109.5 no
Si2 . C29 . H291 . 109.5 no
Si2 . C29 . H292 . 109.4 no
H291 . C29 . H292 . 109.5 no
Si2 . C29 . H293 . 109.5 no
H291 . C29 . H293 . 109.5 no
H292 . C29 . H293 . 109.5 no
Si2 . C30 . H301 . 109.5 no
Si2 . C30 . H302 . 109.4 no
H301 . C30 . H302 . 109.5 no
Si2 . C30 . H303 . 109.5 no
H301 . C30 . H303 . 109.5 no
H302 . C30 . H303 . 109.5 no
N7 . C31 . C32 . 122.56(15) yes
N7 . C31 . H311 . 118.7 no
C32 . C31 . H311 . 118.7 no
C31 . C32 . C33 . 119.16(16) yes
C31 . C32 . H321 . 120.4 no
C33 . C32 . H321 . 120.4 no
C32 . C33 . C34 . 118.79(15) yes
C32 . C33 . H331 . 120.6 no
C34 . C33 . H331 . 120.6 no
C33 . C34 . C35 . 119.22(16) yes
C33 . C34 . H341 . 120.4 no
C35 . C34 . H341 . 120.4 no
C34 . C35 . N7 . 122.52(16) yes
C34 . C35 . H351 . 118.7 no
N7 . C35 . H351 . 118.7 no
C26 . Si1 . C27 . 105.84(8) yes
C26 . Si1 . C25 . 108.48(8) yes
C27 . Si1 . C25 . 107.97(8) yes
C26 . Si1 . N4 . 109.10(7) yes
C27 . Si1 . N4 . 112.19(7) yes
C25 . Si1 . N4 . 112.96(7) yes
C28 . Si2 . C30 . 105.92(9) yes
C28 . Si2 . C29 . 106.20(9) yes
C30 . Si2 . C29 . 108.15(8) yes
C28 . Si2 . N5 . 110.24(7) yes
C30 . Si2 . N5 . 112.82(7) yes
C29 . Si2 . N5 . 113.05(7) yes

loop_
_geom_bond_atom_site_label_1
_geom_bond_site_symmetry_1
_geom_bond_atom_site_label_2
_geom_bond_site_symmetry_2
_geom_bond_distance
_geom_bond_publ_flag
Ti1 . N1 . 1.7808(11) yes
Ti1 . N4 . 1.9644(12) yes
Ti1 . N5 . 1.9644(11) yes
Ti1 . N6 . 2.3259(11) yes
Ti1 . N7 . 2.1944(11) yes
N1 . C1 . 1.3375(17) yes
N2 . N3 . 1.4410(15) yes
N2 . C1 . 1.3075(17) yes
N3 . C8 . 1.4271(18) yes
N3 . C14 . 1.4069(17) yes
N4 . C20 . 1.4717(18) yes
N4 . Si1 . 1.7446(12) yes
N5 . C22 . 1.4834(18) yes
N5 . Si2 . 1.7493(12) yes
N6 . C21 . 1.473(2) yes
N6 . C23 . 1.4770(19) yes
N6 . C24 . 1.4727(18) yes
N7 . C31 . 1.3429(18) yes
N7 . C35 . 1.3397(19) yes
C1 . C2 . 1.5143(18) yes
C2 . C3 . 1.3929(18) yes
C2 . C7 . 1.379(2) yes
C3 . C4 . 1.379(2) yes
C3 . F1 . 1.3411(16) yes
C4 . C5 . 1.373(2) yes
C4 . F2 . 1.3445(15) yes
C5 . C6 . 1.379(2) yes
C5 . F3 . 1.3395(17) yes
C6 . C7 . 1.381(2) yes
C6 . F4 . 1.3408(17) yes
C7 . F5 . 1.3471(16) yes
C8 . C9 . 1.387(2) yes
C8 . C13 . 1.387(2) yes
C9 . C10 . 1.387(2) yes
C9 . H91 . 0.950 no
C10 . C11 . 1.383(3) yes
C10 . H101 . 0.950 no
C11 . C12 . 1.376(3) yes
C11 . H111 . 0.950 no
C12 . C13 . 1.395(2) yes
C12 . H121 . 0.950 no
C13 . H131 . 0.950 no
C14 . C15 . 1.3999(19) yes
C14 . C19 . 1.402(2) yes
C15 . C16 . 1.391(2) yes
C15 . H151 . 0.950 no
C16 . C17 . 1.381(3) yes
C16 . H161 . 0.950 no
C17 . C18 . 1.387(2) yes
C17 . H171 . 0.950 no
C18 . C19 . 1.388(2) yes
C18 . H181 . 0.950 no
C19 . H191 . 0.950 no
C20 . C21 . 1.514(2) yes
C20 . H201 . 0.950 no
C20 . H202 . 0.950 no
C21 . H211 . 0.950 no
C21 . H212 . 0.950 no
C22 . C23 . 1.516(2) yes
C22 . H221 . 0.950 no
C22 . H222 . 0.950 no
C23 . H231 . 0.950 no
C23 . H232 . 0.950 no
C24 . H241 . 0.950 no
C24 . H242 . 0.950 no
C24 . H243 . 0.950 no
C25 . Si1 . 1.8654(16) yes
C25 . H251 . 0.950 no
C25 . H252 . 0.950 no
C25 . H253 . 0.950 no
C26 . Si1 . 1.8771(17) yes
C26 . H261 . 0.950 no
C26 . H262 . 0.950 no
C26 . H263 . 0.950 no
C27 . Si1 . 1.8698(16) yes
C27 . H271 . 0.950 no
C27 . H272 . 0.950 no
C27 . H273 . 0.950 no
C28 . Si2 . 1.8728(17) yes
C28 . H281 . 0.950 no
C28 . H282 . 0.950 no
C28 . H283 . 0.950 no
C29 . Si2 . 1.8601(17) yes
C29 . H291 . 0.950 no
C29 . H292 . 0.950 no
C29 . H293 . 0.950 no
C30 . Si2 . 1.8657(16) yes
C30 . H301 . 0.950 no
C30 . H302 . 0.950 no
C30 . H303 . 0.950 no
C31 . C32 . 1.380(2) yes
C31 . H311 . 0.950 no
C32 . C33 . 1.378(3) yes
C32 . H321 . 0.950 no
C33 . C34 . 1.369(3) yes
C33 . H331 . 0.950 no
C34 . C35 . 1.386(2) yes
C34 . H341 . 0.950 no
C35 . H351 . 0.950 no
